data_7201428
loop_
_publ_author_name
'Coronado, Eugenio'
'Gim\'enez-L\'opez, M. Carmen'
'Gim\'enez-Saiz, Carlos'
'Romero, Francisco M.'

_publ_section_title
;
 Spin crossover complexes as building units of hydrogen-bonded
 nanoporous structures
;
_journal_issue 10
_journal_name_full CrystEngComm
_journal_page_first 2198
_journal_paper_doi 10.1039/b911137a
_journal_volume 11
_journal_year 2009
_chemical_formula_moiety '(C22 H18 Fe N10), (C9 H10 O6), 5.5(H2 O)'
_chemical_formula_sum 'C31 H39 Fe N10 O11.5'
_chemical_formula_weight 791.57
_chemical_name_systematic
;
?
;
_space_group_IT_number 14
_symmetry_cell_setting monoclinic
_symmetry_space_group_name_Hall '-P 2yn'
_symmetry_space_group_name_H-M 'P 1 21/n 1'
_atom_sites_solution_hydrogens geom
_atom_sites_solution_primary direct
_atom_sites_solution_secondary difmap
_audit_creation_method SHELXL-97
_cell_angle_alpha 90.00
_cell_angle_beta 91.027(6)
_cell_angle_gamma 90.00
_cell_formula_units_Z 4
_cell_length_a 8.2910(6)
_cell_length_b 15.3993(12)
_cell_length_c 28.362(3)
_cell_measurement_reflns_used 4082
_cell_measurement_temperature 150(2)
_cell_measurement_theta_max 32.0781
_cell_measurement_theta_min 2.4543
_cell_volume 3620.6(5)
_computing_cell_refinement
;
CrysAlisPro, Oxford Diffraction Ltd.,
Version 1.171.33.28 (release 05-12-2008 CrysAlis171 .NET)
(compiled Dec 5 2008,16:01:47)
;
_computing_data_collection
;
CrysAlisPro, Oxford Diffraction Ltd.,
Version 1.171.33.28 (release 05-12-2008 CrysAlis171 .NET)
(compiled Dec 5 2008,16:01:47)
;
_computing_data_reduction
;
CrysAlisPro, Oxford Diffraction Ltd.,
Version 1.171.33.28 (release 05-12-2008 CrysAlis171 .NET)
(compiled Dec 5 2008,16:01:47)
;
_computing_publication_material
;
WinGX publication routines (Farrugia, 1999)
;
_computing_structure_refinement 'SHELXL-97 (Sheldrick, 1997)'
_computing_structure_solution 'SIR97 (Altomare et al., 1997)'
_diffrn_ambient_temperature 150(2)
_diffrn_detector_area_resol_mean 16.0267
_diffrn_measured_fraction_theta_full 0.992
_diffrn_measured_fraction_theta_max 0.892
_diffrn_measurement_device_type
;
'Goniometer Xcalibur, detector: Sapphire3 (Gemini Mo)'
;
_diffrn_measurement_method '\w scans'
_diffrn_radiation_monochromator graphite
_diffrn_radiation_source 'Enhance (Mo) X-ray Source'
_diffrn_radiation_type MoK\a
_diffrn_radiation_wavelength 0.71073
_diffrn_reflns_av_R_equivalents 0.0583
_diffrn_reflns_av_sigmaI/netI 0.1931
_diffrn_reflns_limit_h_max 9
_diffrn_reflns_limit_h_min -12
_diffrn_reflns_limit_k_max 22
_diffrn_reflns_limit_k_min -22
_diffrn_reflns_limit_l_max 40
_diffrn_reflns_limit_l_min -38
_diffrn_reflns_number 21853
_diffrn_reflns_theta_full 25.00
_diffrn_reflns_theta_max 32.13
_diffrn_reflns_theta_min 2.53
_exptl_absorpt_coefficient_mu 0.491
_exptl_absorpt_correction_T_max 0.968
_exptl_absorpt_correction_T_min 0.888
_exptl_absorpt_correction_type analytical
_exptl_absorpt_process_details
;
CrysAlis RED, Oxford Diffraction Ltd.,
Version 1.171.33.28 (release 05-12-2008 CrysAlis171 .NET)
(compiled Dec 5 2008,16:01:47)
Analytical numeric absorption correction using a multifaceted crystal
model based on expressions derived by R.C. Clark & J.S. Reid.
(Clark, R. C. & Reid, J. S. (1995). Acta Cryst. A51, 887-897)
;
_exptl_crystal_colour yellow
_exptl_crystal_density_diffrn 1.452
_exptl_crystal_density_method 'not measured'
_exptl_crystal_description prism
_exptl_crystal_F_000 1652
_exptl_crystal_size_max 0.3915
_exptl_crystal_size_mid 0.1054
_exptl_crystal_size_min 0.0788
_refine_diff_density_max 0.588
_refine_diff_density_min -0.443
_refine_diff_density_rms 0.065
_refine_ls_extinction_method none
_refine_ls_goodness_of_fit_ref 0.729
_refine_ls_hydrogen_treatment mixed
_refine_ls_matrix_type full
_refine_ls_number_parameters 543
_refine_ls_number_reflns 11338
_refine_ls_number_restraints 22
_refine_ls_restrained_S_all 0.729
_refine_ls_R_factor_all 0.1354
_refine_ls_R_factor_gt 0.0482
_refine_ls_shift/su_max 0.001
_refine_ls_shift/su_mean 0.000
_refine_ls_structure_factor_coef Fsqd
_refine_ls_weighting_details 'calc w=1/[\s^2^(Fo^2^)+(0.0238P)^2^+0.0000P] where P=(Fo^2^+2Fc^2^)/3'
_refine_ls_weighting_scheme calc
_refine_ls_wR_factor_gt 0.0673
_refine_ls_wR_factor_ref 0.0779
_reflns_number_gt 4896
_reflns_number_total 11338
_reflns_threshold_expression >2sigma(I)
_cod_data_source_file b911137a.txt
_cod_data_source_block compound1
_cod_original_formula_sum 'C31 H39 Fe N10 O11.50'
_cod_database_code 7201428

loop_
_symmetry_equiv_pos_as_xyz
'x, y, z'
'-x+1/2, y+1/2, -z+1/2'
'-x, -y, -z'
'x-1/2, -y-1/2, z-1/2'

loop_
_atom_site_label
_atom_site_type_symbol
_atom_site_fract_x
_atom_site_fract_y
_atom_site_fract_z
_atom_site_U_iso_or_equiv
_atom_site_adp_type
_atom_site_occupancy
_atom_site_symmetry_multiplicity
_atom_site_calc_flag
_atom_site_refinement_flags
_atom_site_disorder_assembly
_atom_site_disorder_group
N1 N 0.3457(2) -0.01817(12) 0.15575(7) 0.0228(5) Uani 1 1 d D . .
H1N H 0.360(3) -0.0023(14) 0.1268(6) 0.042(8) Uiso 1 1 d D . .
N2 N 0.3769(2) 0.03331(11) 0.19308(6) 0.0192(4) Uani 1 1 d . . .
N3 N 0.4208(2) 0.10579(11) 0.27530(6) 0.0174(4) Uani 1 1 d . . .
N4 N 0.5566(2) 0.25636(11) 0.26226(6) 0.0191(4) Uani 1 1 d . . .
N5 N 0.6424(2) 0.33075(13) 0.26484(7) 0.0228(4) Uani 1 1 d D . .
H5N H 0.650(3) 0.3616(15) 0.2381(7) 0.063(10) Uiso 1 1 d D . .
N6 N 0.8465(2) 0.07810(12) 0.20951(7) 0.0198(4) Uani 1 1 d D . .
H6N H 0.851(3) 0.0673(15) 0.2418(6) 0.051(9) Uiso 1 1 d D . .
N7 N 0.7200(2) 0.12091(11) 0.18989(6) 0.0175(4) Uani 1 1 d . . .
N8 N 0.50228(19) 0.19781(11) 0.13689(6) 0.0176(4) Uani 1 1 d . . .
N9 N 0.2510(2) 0.22927(11) 0.18850(6) 0.0192(4) Uani 1 1 d . . .
N10 N 0.1085(2) 0.25266(12) 0.20747(7) 0.0215(4) Uani 1 1 d D . .
H10N H 0.091(3) 0.2389(14) 0.2376(6) 0.036(7) Uiso 1 1 d D . .
Fe1 Fe 0.47825(4) 0.16320(2) 0.209132(11) 0.01767(8) Uani 1 1 d . . .
C1 C 0.2766(3) -0.09338(14) 0.16809(8) 0.0260(6) Uani 1 1 d . . .
H1 H 0.2448 -0.1391 0.1475 0.031 Uiso 1 1 calc R . .
C2 C 0.2606(3) -0.09173(14) 0.21633(8) 0.0234(5) Uani 1 1 d . . .
H2 H 0.2159 -0.1356 0.2357 0.028 Uiso 1 1 calc R . .
C3 C 0.3237(2) -0.01205(13) 0.23063(8) 0.0179(5) Uani 1 1 d . . .
C4 C 0.3447(2) 0.02907(14) 0.27673(8) 0.0193(5) Uani 1 1 d . . .
C5 C 0.2926(2) -0.00605(15) 0.31918(8) 0.0241(5) Uani 1 1 d . . .
H5 H 0.2373 -0.0600 0.3199 0.029 Uiso 1 1 calc R . .
C6 C 0.3240(3) 0.04018(16) 0.36010(8) 0.0282(6) Uani 1 1 d . . .
H6 H 0.2909 0.0174 0.3895 0.034 Uiso 1 1 calc R . .
C7 C 0.4023(2) 0.11865(15) 0.35876(8) 0.0236(5) Uani 1 1 d . . .
H7 H 0.4229 0.1506 0.3869 0.028 Uiso 1 1 calc R . .
C8 C 0.4511(2) 0.15055(14) 0.31517(7) 0.0181(5) Uani 1 1 d . . .
C9 C 0.5373(2) 0.23198(14) 0.30742(7) 0.0177(5) Uani 1 1 d . . .
C10 C 0.6101(3) 0.29112(14) 0.33821(8) 0.0243(5) Uani 1 1 d . . .
H10 H 0.6128 0.2893 0.3717 0.029 Uiso 1 1 calc R . .
C11 C 0.6770(3) 0.35249(14) 0.30956(8) 0.0252(5) Uani 1 1 d . . .
H11 H 0.7373 0.4018 0.3197 0.030 Uiso 1 1 calc R . .
C12 C 0.9586(3) 0.06000(14) 0.17692(8) 0.0254(6) Uani 1 1 d . . .
H12 H 1.0580 0.0308 0.1825 0.030 Uiso 1 1 calc R . .
C13 C 0.9035(2) 0.09122(14) 0.13448(8) 0.0229(5) Uani 1 1 d . . .
H13 H 0.9553 0.0878 0.1049 0.028 Uiso 1 1 calc R . .
C14 C 0.7543(2) 0.12931(13) 0.14405(7) 0.0169(5) Uani 1 1 d . . .
C15 C 0.6368(2) 0.17396(14) 0.11384(7) 0.0182(5) Uani 1 1 d . . .
C16 C 0.6533(3) 0.19028(14) 0.06640(8) 0.0243(5) Uani 1 1 d . . .
H16 H 0.7492 0.1743 0.0508 0.029 Uiso 1 1 calc R . .
C17 C 0.5284(3) 0.23025(15) 0.04192(8) 0.0292(6) Uani 1 1 d . . .
H17 H 0.5375 0.2418 0.0092 0.035 Uiso 1 1 calc R . .
C18 C 0.3885(3) 0.25356(14) 0.06560(8) 0.0271(6) Uani 1 1 d . . .
H18 H 0.3012 0.2808 0.0493 0.033 Uiso 1 1 calc R . .
C19 C 0.3801(3) 0.23609(13) 0.11331(8) 0.0184(5) Uani 1 1 d . . .
C20 C 0.2401(2) 0.25475(13) 0.14327(8) 0.0179(5) Uani 1 1 d . . .
C21 C 0.0912(3) 0.29381(14) 0.13325(8) 0.0248(5) Uani 1 1 d . . .
H21 H 0.0535 0.3169 0.1040 0.030 Uiso 1 1 calc R . .
C22 C 0.0120(3) 0.29115(14) 0.17532(9) 0.0254(6) Uani 1 1 d . . .
H22 H -0.0933 0.3129 0.1807 0.031 Uiso 1 1 calc R . .
O1 O 0.57395(19) -0.13973(10) 0.47547(6) 0.0263(4) Uani 1 1 d . . .
H1O H 0.525(3) -0.1683(16) 0.4945(9) 0.046(9) Uiso 1 1 d . . .
O2 O 0.74926(18) -0.11871(10) 0.53513(5) 0.0292(4) Uani 1 1 d . . .
O3 O 0.83834(17) 0.27087(9) 0.43982(5) 0.0231(4) Uani 1 1 d . . .
O4 O 0.60680(18) 0.21960(9) 0.46535(6) 0.0283(4) Uani 1 1 d . . .
O5 O 0.89528(19) 0.04556(10) 0.30084(5) 0.0314(4) Uani 1 1 d . . .
O6 O 0.8203(2) -0.08994(11) 0.31608(6) 0.0389(5) Uani 1 1 d . . .
C23 C 0.7924(3) -0.04299(13) 0.46275(7) 0.0186(5) Uani 1 1 d . . .
H23 H 0.9094 -0.0438 0.4719 0.022 Uiso 1 1 calc R . .
C24 C 0.7269(2) 0.04838(13) 0.47269(7) 0.0195(5) Uani 1 1 d . . .
H24A H 0.6111 0.0507 0.4637 0.023 Uiso 1 1 calc R . .
H24B H 0.7369 0.0606 0.5069 0.023 Uiso 1 1 calc R . .
C25 C 0.8177(3) 0.11740(13) 0.44550(7) 0.0184(5) Uani 1 1 d . . .
H25 H 0.9324 0.1175 0.4570 0.022 Uiso 1 1 calc R . .
C26 C 0.8159(3) 0.09591(13) 0.39234(7) 0.0195(5) Uani 1 1 d . . .
H26A H 0.7049 0.1039 0.3796 0.023 Uiso 1 1 calc R . .
H26B H 0.8868 0.1375 0.3760 0.023 Uiso 1 1 calc R . .
C27 C 0.8715(3) 0.00346(13) 0.38145(7) 0.0202(5) Uani 1 1 d . . .
H27 H 0.9878 -0.0009 0.3912 0.024 Uiso 1 1 calc R . .
C28 C 0.7785(2) -0.06298(13) 0.41034(7) 0.0185(5) Uani 1 1 d . . .
H28A H 0.6635 -0.0623 0.4004 0.022 Uiso 1 1 calc R . .
H28B H 0.8217 -0.1218 0.4043 0.022 Uiso 1 1 calc R . .
C29 C 0.7052(3) -0.10559(14) 0.49471(8) 0.0192(5) Uani 1 1 d . . .
C30 C 0.7502(3) 0.20902(14) 0.45123(7) 0.0197(5) Uani 1 1 d . . .
C31 C 0.8601(3) -0.01525(15) 0.32844(8) 0.0210(5) Uani 1 1 d . . .
O1W O 0.0565(2) 0.20274(12) 0.29909(6) 0.0379(5) Uani 1 1 d D . .
H1WA H 0.079(3) 0.2235(14) 0.3243(6) 0.045 Uiso 1 1 d D . .
H1WB H 0.013(3) 0.1560(11) 0.3052(8) 0.045 Uiso 1 1 d D . .
O2W O 0.1437(2) 0.25727(12) 0.40397(7) 0.0507(6) Uani 1 1 d D . .
H2WA H 0.056(2) 0.2669(16) 0.4134(10) 0.061 Uiso 1 1 d D . .
H2WB H 0.181(3) 0.2152(14) 0.4199(9) 0.061 Uiso 1 1 d D . .
O3W O 0.8068(3) 0.43692(13) 0.47094(8) 0.0701(7) Uani 1 1 d D . .
H3WA H 0.812(4) 0.3808(11) 0.4651(10) 0.084 Uiso 1 1 d D . .
H3WB H 0.759(4) 0.4497(19) 0.4457(8) 0.084 Uiso 1 1 d D . .
O4W O 0.0883(3) 0.50889(16) 0.43613(7) 0.0667(7) Uani 1 1 d D . .
H4WA H 0.136(3) 0.524(2) 0.4605(8) 0.080 Uiso 1 1 d D . .
H4WB H 0.004(2) 0.4878(19) 0.4431(10) 0.080 Uiso 1 1 d D . .
O5W O 0.4070(4) 0.36590(17) 0.46233(14) 0.1183(11) Uani 1 1 d D . .
H5WA H 0.327(3) 0.345(3) 0.4470(15) 0.142 Uiso 1 1 d D . .
H5WB H 0.475(3) 0.331(2) 0.4640(15) 0.142 Uiso 1 1 d D . .
O6W O 0.5366(7) 0.5190(3) 0.4690(2) 0.0802(15) Uani 0.50 1 d PD . .
H6WA H 0.450(5) 0.489(4) 0.472(3) 0.096 Uiso 0.50 1 d PD . .
H6WB H 0.525(7) 0.554(4) 0.492(2) 0.096 Uiso 0.50 1 d PD . .

loop_
_atom_site_aniso_label
_atom_site_aniso_U_11
_atom_site_aniso_U_22
_atom_site_aniso_U_33
_atom_site_aniso_U_23
_atom_site_aniso_U_13
_atom_site_aniso_U_12
N1 0.0242(11) 0.0269(12) 0.0173(12) -0.0025(10) 0.0029(9) 0.0013(9)
N2 0.0205(10) 0.0228(11) 0.0144(10) -0.0031(8) 0.0014(7) 0.0023(8)
N3 0.0129(9) 0.0242(11) 0.0152(11) 0.0019(8) 0.0019(7) 0.0044(8)
N4 0.0195(10) 0.0204(11) 0.0175(11) 0.0019(8) 0.0030(7) 0.0011(8)
N5 0.0275(11) 0.0222(11) 0.0187(11) 0.0027(10) -0.0009(8) 0.0019(9)
N6 0.0184(11) 0.0231(11) 0.0179(12) 0.0031(9) -0.0036(8) 0.0001(8)
N7 0.0146(9) 0.0206(10) 0.0171(11) 0.0035(8) -0.0027(7) 0.0014(8)
N8 0.0132(9) 0.0219(10) 0.0176(11) 0.0021(8) -0.0005(7) 0.0024(8)
N9 0.0150(10) 0.0222(10) 0.0203(11) -0.0006(8) 0.0018(7) 0.0052(8)
N10 0.0176(11) 0.0263(11) 0.0207(12) -0.0016(9) 0.0037(8) 0.0020(8)
Fe1 0.01712(16) 0.02348(18) 0.01244(16) 0.00181(16) 0.00132(11) 0.00162(15)
C1 0.0265(14) 0.0177(13) 0.0338(16) -0.0053(11) -0.0020(11) 0.0019(10)
C2 0.0222(13) 0.0195(13) 0.0283(15) 0.0033(11) -0.0020(10) 0.0004(10)
C3 0.0138(11) 0.0209(13) 0.0191(13) 0.0026(10) -0.0006(9) 0.0043(9)
C4 0.0089(11) 0.0262(13) 0.0227(13) 0.0050(10) -0.0010(9) 0.0027(10)
C5 0.0193(13) 0.0268(14) 0.0261(15) 0.0091(11) 0.0019(10) -0.0014(10)
C6 0.0216(13) 0.0438(16) 0.0192(14) 0.0131(12) 0.0042(10) 0.0010(12)
C7 0.0195(12) 0.0383(15) 0.0129(12) 0.0011(11) 0.0002(9) 0.0042(11)
C8 0.0123(11) 0.0289(14) 0.0131(12) 0.0006(10) 0.0005(8) 0.0085(10)
C9 0.0171(12) 0.0227(13) 0.0132(12) 0.0018(10) 0.0006(9) 0.0072(10)
C10 0.0316(14) 0.0258(13) 0.0156(13) -0.0008(11) -0.0008(10) 0.0045(11)
C11 0.0308(13) 0.0240(14) 0.0207(13) -0.0036(11) -0.0058(10) 0.0022(11)
C12 0.0150(12) 0.0307(14) 0.0306(15) -0.0014(11) 0.0003(10) 0.0041(10)
C13 0.0172(12) 0.0314(14) 0.0204(14) -0.0020(11) 0.0040(9) 0.0023(10)
C14 0.0164(11) 0.0182(12) 0.0159(12) 0.0023(9) -0.0014(9) 0.0000(9)
C15 0.0190(12) 0.0234(13) 0.0121(11) -0.0011(10) 0.0003(8) -0.0019(10)
C16 0.0223(13) 0.0344(14) 0.0164(13) 0.0017(10) 0.0032(9) -0.0001(10)
C17 0.0290(14) 0.0433(16) 0.0151(13) 0.0044(11) -0.0006(10) -0.0036(12)
C18 0.0234(13) 0.0334(15) 0.0243(14) 0.0065(11) -0.0051(10) 0.0010(11)
C19 0.0190(12) 0.0173(12) 0.0188(13) 0.0047(10) -0.0039(9) 0.0003(10)
C20 0.0190(12) 0.0161(12) 0.0185(13) 0.0003(10) -0.0020(9) -0.0007(9)
C21 0.0217(13) 0.0270(13) 0.0255(14) 0.0018(11) -0.0025(10) 0.0030(11)
C22 0.0163(12) 0.0254(14) 0.0345(16) -0.0031(11) -0.0020(10) 0.0032(10)
O1 0.0245(9) 0.0341(11) 0.0205(10) 0.0015(8) 0.0026(7) -0.0090(8)
O2 0.0292(9) 0.0405(10) 0.0179(10) 0.0072(8) 0.0007(7) -0.0035(8)
O3 0.0218(9) 0.0201(9) 0.0274(10) 0.0013(7) 0.0034(7) -0.0038(7)
O4 0.0228(9) 0.0263(9) 0.0361(11) 0.0031(8) 0.0089(8) -0.0010(7)
O5 0.0472(11) 0.0305(10) 0.0165(10) 0.0035(7) 0.0016(7) -0.0062(8)
O6 0.0636(13) 0.0318(11) 0.0219(10) -0.0091(8) 0.0149(9) -0.0171(9)
C23 0.0201(12) 0.0213(13) 0.0143(12) 0.0012(10) -0.0012(9) -0.0015(10)
C24 0.0221(12) 0.0231(13) 0.0133(12) -0.0009(10) 0.0011(9) -0.0006(10)
C25 0.0185(12) 0.0210(12) 0.0158(12) 0.0007(9) 0.0005(9) -0.0004(10)
C26 0.0200(12) 0.0253(13) 0.0131(12) 0.0019(10) 0.0019(9) -0.0014(10)
C27 0.0172(12) 0.0260(14) 0.0174(13) 0.0004(10) 0.0016(9) -0.0005(10)
C28 0.0188(12) 0.0196(12) 0.0169(12) -0.0022(10) -0.0005(9) -0.0008(10)
C29 0.0183(12) 0.0196(12) 0.0199(13) -0.0022(10) 0.0025(10) 0.0037(10)
C30 0.0219(13) 0.0263(14) 0.0109(12) -0.0003(10) -0.0016(9) -0.0020(11)
C31 0.0174(12) 0.0267(14) 0.0189(14) -0.0021(11) 0.0024(9) 0.0010(10)
O1W 0.0509(13) 0.0372(11) 0.0258(11) -0.0008(9) 0.0082(9) -0.0138(9)
O2W 0.0338(12) 0.0506(13) 0.0685(16) 0.0325(11) 0.0263(11) 0.0143(10)
O3W 0.099(2) 0.0365(12) 0.075(2) -0.0108(12) 0.0289(15) -0.0039(13)
O4W 0.0885(18) 0.0800(17) 0.0324(14) -0.0111(12) 0.0224(12) -0.0257(14)
O5W 0.101(2) 0.082(2) 0.169(3) -0.0345(19) -0.053(2) 0.0557(18)
O6W 0.110(5) 0.059(3) 0.072(4) 0.013(3) 0.035(3) 0.009(3)

loop_
_atom_type_symbol
_atom_type_description
_atom_type_scat_dispersion_real
_atom_type_scat_dispersion_imag
_atom_type_scat_source
C C 0.0033 0.0016 'International Tables Vol C Tables 4.2.6.8 and 6.1.1.4'
H H 0.0000 0.0000 'International Tables Vol C Tables 4.2.6.8 and 6.1.1.4'
N N 0.0061 0.0033 'International Tables Vol C Tables 4.2.6.8 and 6.1.1.4'
O O 0.0106 0.0060 'International Tables Vol C Tables 4.2.6.8 and 6.1.1.4'
Fe Fe 0.3463 0.8444 'International Tables Vol C Tables 4.2.6.8 and 6.1.1.4'

loop_
_geom_angle_atom_site_label_1
_geom_angle_atom_site_label_2
_geom_angle_atom_site_label_3
_geom_angle
_geom_angle_site_symmetry_1
_geom_angle_site_symmetry_3
_geom_angle_publ_flag
C1 N1 N2 112.39(19) . . ?
C1 N1 H1N 123.9(16) . . ?
N2 N1 H1N 123.5(16) . . ?
N1 N2 C3 104.74(17) . . ?
N1 N2 Fe1 139.64(14) . . ?
C3 N2 Fe1 115.60(14) . . ?
C4 N3 C8 120.49(18) . . ?
C4 N3 Fe1 120.27(15) . . ?
C8 N3 Fe1 119.05(14) . . ?
C9 N4 N5 104.85(18) . . ?
C9 N4 Fe1 115.89(14) . . ?
N5 N4 Fe1 138.51(14) . . ?
C11 N5 N4 111.58(18) . . ?
C11 N5 H5N 130.7(18) . . ?
N4 N5 H5N 116.5(18) . . ?
N7 N6 C12 110.93(19) . . ?
N7 N6 H6N 120.8(15) . . ?
C12 N6 H6N 128.2(15) . . ?
C14 N7 N6 105.67(16) . . ?
C14 N7 Fe1 115.10(13) . . ?
N6 N7 Fe1 138.70(14) . . ?
C19 N8 C15 120.02(18) . . ?
C19 N8 Fe1 120.47(14) . . ?
C15 N8 Fe1 119.26(13) . . ?
C20 N9 N10 104.89(17) . . ?
C20 N9 Fe1 115.46(13) . . ?
N10 N9 Fe1 139.63(14) . . ?
C22 N10 N9 111.19(19) . . ?
C22 N10 H10N 130.4(14) . . ?
N9 N10 H10N 118.4(14) . . ?
N8 Fe1 N3 167.14(7) . . ?
N8 Fe1 N4 118.05(7) . . ?
N3 Fe1 N4 74.48(7) . . ?
N8 Fe1 N7 74.48(6) . . ?
N3 Fe1 N7 108.42(6) . . ?
N4 Fe1 N7 96.08(6) . . ?
N8 Fe1 N9 73.99(6) . . ?
N3 Fe1 N9 102.74(6) . . ?
N4 Fe1 N9 97.04(6) . . ?
N7 Fe1 N9 148.41(7) . . ?
N8 Fe1 N2 94.01(7) . . ?
N3 Fe1 N2 73.55(7) . . ?
N4 Fe1 N2 147.93(7) . . ?
N7 Fe1 N2 91.48(6) . . ?
N9 Fe1 N2 92.46(6) . . ?
N1 C1 C2 107.0(2) . . ?
N1 C1 H1 126.5 . . ?
C2 C1 H1 126.5 . . ?
C1 C2 C3 105.3(2) . . ?
C1 C2 H2 127.4 . . ?
C3 C2 H2 127.4 . . ?
N2 C3 C2 110.59(19) . . ?
N2 C3 C4 116.44(19) . . ?
C2 C3 C4 133.0(2) . . ?
N3 C4 C5 121.4(2) . . ?
N3 C4 C3 113.81(18) . . ?
C5 C4 C3 124.8(2) . . ?
C6 C5 C4 117.9(2) . . ?
C6 C5 H5 121.0 . . ?
C4 C5 H5 121.0 . . ?
C7 C6 C5 120.8(2) . . ?
C7 C6 H6 119.6 . . ?
C5 C6 H6 119.6 . . ?
C6 C7 C8 118.6(2) . . ?
C6 C7 H7 120.7 . . ?
C8 C7 H7 120.7 . . ?
N3 C8 C7 120.8(2) . . ?
N3 C8 C9 113.45(18) . . ?
C7 C8 C9 125.8(2) . . ?
N4 C9 C10 110.90(19) . . ?
N4 C9 C8 116.65(19) . . ?
C10 C9 C8 132.4(2) . . ?
C11 C10 C9 104.8(2) . . ?
C11 C10 H10 127.6 . . ?
C9 C10 H10 127.6 . . ?
N5 C11 C10 107.9(2) . . ?
N5 C11 H11 126.1 . . ?
C10 C11 H11 126.1 . . ?
N6 C12 C13 107.9(2) . . ?
N6 C12 H12 126.1 . . ?
C13 C12 H12 126.1 . . ?
C12 C13 C14 105.01(18) . . ?
C12 C13 H13 127.5 . . ?
C14 C13 H13 127.5 . . ?
N7 C14 C13 110.52(18) . . ?
N7 C14 C15 117.64(17) . . ?
C13 C14 C15 131.8(2) . . ?
N8 C15 C16 121.26(19) . . ?
N8 C15 C14 113.06(18) . . ?
C16 C15 C14 125.67(19) . . ?
C15 C16 C17 119.1(2) . . ?
C15 C16 H16 120.5 . . ?
C17 C16 H16 120.5 . . ?
C16 C17 C18 119.6(2) . . ?
C16 C17 H17 120.2 . . ?
C18 C17 H17 120.2 . . ?
C19 C18 C17 118.5(2) . . ?
C19 C18 H18 120.7 . . ?
C17 C18 H18 120.7 . . ?
N8 C19 C18 121.53(19) . . ?
N8 C19 C20 113.12(19) . . ?
C18 C19 C20 125.3(2) . . ?
N9 C20 C21 111.35(18) . . ?
N9 C20 C19 116.87(18) . . ?
C21 C20 C19 131.8(2) . . ?
C22 C21 C20 104.2(2) . . ?
C22 C21 H21 127.9 . . ?
C20 C21 H21 127.9 . . ?
N10 C22 C21 108.4(2) . . ?
N10 C22 H22 125.8 . . ?
C21 C22 H22 125.8 . . ?
C29 O1 H1O 111.1(19) . . ?
C29 C23 C28 115.32(17) . . ?
C29 C23 C24 107.41(16) . . ?
C28 C23 C24 110.13(17) . . ?
C29 C23 H23 107.9 . . ?
C28 C23 H23 107.9 . . ?
C24 C23 H23 107.9 . . ?
C25 C24 C23 111.58(16) . . ?
C25 C24 H24A 109.3 . . ?
C23 C24 H24A 109.3 . . ?
C25 C24 H24B 109.3 . . ?
C23 C24 H24B 109.3 . . ?
H24A C24 H24B 108.0 . . ?
C24 C25 C30 113.97(16) . . ?
C24 C25 C26 110.45(17) . . ?
C30 C25 C26 107.75(17) . . ?
C24 C25 H25 108.2 . . ?
C30 C25 H25 108.2 . . ?
C26 C25 H25 108.2 . . ?
C27 C26 C25 113.52(17) . . ?
C27 C26 H26A 108.9 . . ?
C25 C26 H26A 108.9 . . ?
C27 C26 H26B 108.9 . . ?
C25 C26 H26B 108.9 . . ?
H26A C26 H26B 107.7 . . ?
C28 C27 C26 110.96(16) . . ?
C28 C27 C31 112.17(18) . . ?
C26 C27 C31 111.07(18) . . ?
C28 C27 H27 107.5 . . ?
C26 C27 H27 107.5 . . ?
C31 C27 H27 107.5 . . ?
C23 C28 C27 111.01(17) . . ?
C23 C28 H28A 109.4 . . ?
C27 C28 H28A 109.4 . . ?
C23 C28 H28B 109.4 . . ?
C27 C28 H28B 109.4 . . ?
H28A C28 H28B 108.0 . . ?
O2 C29 O1 123.8(2) . . ?
O2 C29 C23 122.2(2) . . ?
O1 C29 C23 113.9(2) . . ?
O3 C30 O4 122.6(2) . . ?
O3 C30 C25 117.44(18) . . ?
O4 C30 C25 119.87(19) . . ?
O6 C31 O5 125.1(2) . . ?
O6 C31 C27 117.48(19) . . ?
O5 C31 C27 117.4(2) . . ?
H1WA O1W H1WB 105(2) . . ?
H2WA O2W H2WB 107(2) . . ?
H3WA O3W H3WB 95(2) . . ?
H4WA O4W H4WB 109(2) . . ?
H5WA O5W H5WB 110(3) . . ?
H6WA O6W H6WB 99(3) . . ?

loop_
_geom_bond_atom_site_label_1
_geom_bond_atom_site_label_2
_geom_bond_distance
_geom_bond_site_symmetry_2
_geom_bond_publ_flag
N1 C1 1.341(3) . ?
N1 N2 1.344(2) . ?
N1 H1N 0.866(16) . ?
N2 C3 1.354(3) . ?
N2 Fe1 2.2137(18) . ?
N3 C4 1.340(3) . ?
N3 C8 1.344(3) . ?
N3 Fe1 2.1359(17) . ?
N4 C9 1.347(2) . ?
N4 N5 1.350(2) . ?
N4 Fe1 2.1713(18) . ?
N5 C11 1.338(3) . ?
N5 H5N 0.897(16) . ?
N6 N7 1.350(2) . ?
N6 C12 1.352(3) . ?
N6 H6N 0.931(16) . ?
N7 C14 1.342(2) . ?
N7 Fe1 2.1863(17) . ?
N8 C19 1.340(3) . ?
N8 C15 1.354(2) . ?
N8 Fe1 2.1299(17) . ?
N9 C20 1.343(3) . ?
N9 N10 1.356(2) . ?
N9 Fe1 2.2106(17) . ?
N10 C22 1.340(3) . ?
N10 H10N 0.895(15) . ?
C1 C2 1.377(3) . ?
C1 H1 0.9500 . ?
C2 C3 1.392(3) . ?
C2 H2 0.9500 . ?
C3 C4 1.460(3) . ?
C4 C5 1.395(3) . ?
C5 C6 1.382(3) . ?
C5 H5 0.9500 . ?
C6 C7 1.373(3) . ?
C6 H6 0.9500 . ?
C7 C8 1.397(3) . ?
C7 H7 0.9500 . ?
C8 C9 1.462(3) . ?
C9 C10 1.392(3) . ?
C10 C11 1.370(3) . ?
C10 H10 0.9500 . ?
C11 H11 0.9500 . ?
C12 C13 1.367(3) . ?
C12 H12 0.9500 . ?
C13 C14 1.400(3) . ?
C13 H13 0.9500 . ?
C14 C15 1.458(3) . ?
C15 C16 1.378(3) . ?
C16 C17 1.381(3) . ?
C16 H16 0.9500 . ?
C17 C18 1.397(3) . ?
C17 H17 0.9500 . ?
C18 C19 1.383(3) . ?
C18 H18 0.9500 . ?
C19 C20 1.479(3) . ?
C20 C21 1.398(3) . ?
C21 C22 1.373(3) . ?
C21 H21 0.9500 . ?
C22 H22 0.9500 . ?
O1 C29 1.318(3) . ?
O1 H1O 0.81(2) . ?
O2 C29 1.214(2) . ?
O3 C30 1.247(2) . ?
O4 C30 1.272(2) . ?
O5 C31 1.258(2) . ?
O6 C31 1.245(3) . ?
C23 C29 1.515(3) . ?
C23 C28 1.520(3) . ?
C23 C24 1.536(3) . ?
C23 H23 1.0000 . ?
C24 C25 1.520(3) . ?
C24 H24A 0.9900 . ?
C24 H24B 0.9900 . ?
C25 C30 1.527(3) . ?
C25 C26 1.543(3) . ?
C25 H25 1.0000 . ?
C26 C27 1.530(3) . ?
C26 H26A 0.9900 . ?
C26 H26B 0.9900 . ?
C27 C28 1.528(3) . ?
C27 C31 1.532(3) . ?
C27 H27 1.0000 . ?
C28 H28A 0.9900 . ?
C28 H28B 0.9900 . ?
O1W H1WA 0.801(15) . ?
O1W H1WB 0.825(15) . ?
O2W H2WA 0.793(15) . ?
O2W H2WB 0.846(15) . ?
O3W H3WA 0.882(16) . ?
O3W H3WB 0.835(17) . ?
O4W H4WA 0.823(16) . ?
O4W H4WB 0.796(16) . ?
O5W H5WA 0.851(18) . ?
O5W H5WB 0.782(17) . ?
O6W H6WA 0.86(2) . ?
O6W H6WB 0.86(2) . ?

loop_
_geom_hbond_atom_site_label_D
_geom_hbond_atom_site_label_H
_geom_hbond_atom_site_label_A
_geom_hbond_distance_DH
_geom_hbond_distance_HA
_geom_hbond_distance_DA
_geom_hbond_angle_DHA
_geom_hbond_site_symmetry_A
N1 H1N O4W 0.866(16) 1.852(17) 2.705(3) 168(2) 2_545
N5 H5N O6 0.897(16) 1.731(17) 2.623(2) 172(3) 2_655
N6 H6N O5 0.931(16) 1.740(17) 2.662(2) 170(2) .
N10 H10N O1W 0.895(15) 1.857(16) 2.751(3) 176(2) .
O1 H1O O4 0.81(2) 1.78(2) 2.582(2) 171(3) 3_656
O1W H1WA O2W 0.801(15) 2.372(16) 3.162(3) 169(2) .
O1W H1WB O5 0.825(15) 1.964(15) 2.766(2) 164(2) 1_455
O2W H2WA O3 0.793(15) 1.968(16) 2.753(2) 171(3) 1_455
O2W H2WB O2 0.846(15) 2.034(16) 2.875(2) 173(2) 3_656
O3W H3WA O3 0.882(16) 1.852(18) 2.719(2) 167(3) .
O3W H3WB O6W 0.835(17) 2.24(3) 2.572(6) 104(3) .
O4W H4WA O3W 0.823(16) 2.083(19) 2.884(3) 165(3) 3_666
O4W H4WB O3W 0.796(16) 1.992(17) 2.781(3) 171(3) 1_455
O5W H5WA O2W 0.851(18) 2.36(2) 3.190(4) 166(4) .
O5W H5WB O4 0.782(17) 2.03(2) 2.796(3) 166(4) .
O6W H6WA O5W 0.86(2) 1.94(5) 2.597(6) 132(6) .
O6W H6WB O5W 0.86(2) 1.86(3) 2.669(7) 155(6) 3_666
